data_7005456
loop_
_publ_author_name
'Alvarez, Celedonio M.'
'Garc\'ia-Rodr\'iguez, Ra\'ul'
'Miguel, Daniel'

_publ_section_title
;
 Pyridine-2-carboxaldehyde as ligand: synthesis and derivatization of
 carbonyl complexes.
;
_journal_issue 32
_journal_name_full 'Dalton transactions (Cambridge, England : 2003)'
_journal_page_first 3546
_journal_page_last 3554
_journal_paper_doi 10.1039/b702418e
_journal_year 2007
_chemical_formula_sum 'C9 H5 Cl Mn N O4'
_chemical_formula_weight 281.53
_chemical_name_systematic
;
?
;
_space_group_IT_number 14
_symmetry_cell_setting monoclinic
_symmetry_space_group_name_Hall '-P 2ybc'
_symmetry_space_group_name_H-M 'P 1 21/c 1'
_atom_sites_solution_hydrogens geom
_atom_sites_solution_primary direct
_atom_sites_solution_secondary difmap
_audit_creation_method SHELXL-97
_cell_angle_alpha 90.00
_cell_angle_beta 99.987(10)
_cell_angle_gamma 90.00
_cell_formula_units_Z 4
_cell_length_a 10.767(5)
_cell_length_b 8.076(4)
_cell_length_c 13.357(6)
_cell_measurement_temperature 296(2)
_cell_volume 1143.8(9)
_computing_cell_refinement 'Bruker SMART'
_computing_data_collection 'Bruker SMART'
_computing_data_reduction 'Bruker SHELXTL'
_computing_molecular_graphics 'Bruker SHELXTL'
_computing_publication_material 'Bruker SHELXTL'
_computing_structure_refinement 'SHELXL-97 (Sheldrick, 1997)'
_computing_structure_solution 'SHELXS-97 (Sheldrick, 1990)'
_diffrn_ambient_temperature 296(2)
_diffrn_measured_fraction_theta_full 0.979
_diffrn_measured_fraction_theta_max 0.979
_diffrn_measurement_device_type 'CCD area detector'
_diffrn_measurement_method 'phi and omega scans'
_diffrn_radiation_monochromator graphite
_diffrn_radiation_source 'fine-focus sealed tube'
_diffrn_radiation_type MoK\a
_diffrn_radiation_wavelength 0.71073
_diffrn_reflns_av_R_equivalents 0.0975
_diffrn_reflns_av_sigmaI/netI 0.0939
_diffrn_reflns_limit_h_max 11
_diffrn_reflns_limit_h_min -11
_diffrn_reflns_limit_k_max 7
_diffrn_reflns_limit_k_min -8
_diffrn_reflns_limit_l_max 11
_diffrn_reflns_limit_l_min -14
_diffrn_reflns_number 4886
_diffrn_reflns_theta_full 23.50
_diffrn_reflns_theta_max 23.50
_diffrn_reflns_theta_min 1.92
_exptl_absorpt_coefficient_mu 1.383
_exptl_absorpt_correction_T_max 1.000000
_exptl_absorpt_correction_T_min 0.582280
_exptl_absorpt_correction_type multi-scan
_exptl_absorpt_process_details SADABS
_exptl_crystal_colour DEEP_RED
_exptl_crystal_density_diffrn 1.635
_exptl_crystal_density_method 'not measured'
_exptl_crystal_description PRISM
_exptl_crystal_F_000 560
_exptl_crystal_size_max 0.20
_exptl_crystal_size_mid 0.10
_exptl_crystal_size_min 0.08
_refine_diff_density_max 0.746
_refine_diff_density_min -0.368
_refine_diff_density_rms 0.099
_refine_ls_extinction_method none
_refine_ls_goodness_of_fit_ref 0.988
_refine_ls_hydrogen_treatment constr
_refine_ls_matrix_type full
_refine_ls_number_parameters 145
_refine_ls_number_reflns 1658
_refine_ls_number_restraints 0
_refine_ls_restrained_S_all 0.988
_refine_ls_R_factor_all 0.1192
_refine_ls_R_factor_gt 0.0686
_refine_ls_shift/su_max 0.000
_refine_ls_shift/su_mean 0.000
_refine_ls_structure_factor_coef Fsqd
_refine_ls_weighting_details 'calc w=1/[\s^2^(Fo^2^)+(0.0672P)^2^+0.0000P] where P=(Fo^2^+2Fc^2^)/3'
_refine_ls_weighting_scheme calc
_refine_ls_wR_factor_gt 0.1289
_refine_ls_wR_factor_ref 0.1457
_reflns_number_gt 1041
_reflns_number_total 1658
_reflns_threshold_expression >2sigma(I)
_cod_data_source_file b702418e.txt
_cod_data_source_block Compound_1b_rg106c
_cod_depositor_comments
;
The following automatic conversions were performed:
'_symmetry_cell_setting' value 'Monoclinic' changed to 'monoclinic'
according to '/home/saulius/struct/CIF-dictionaries/cif_core.dic'
dictionary named 'cif_core.dic' version 2.4.1 from 2010-06-29.

Automatic conversion script
Id: cif_fix_enum 1527 2010-12-29 10:47:43Z saulius 
;
_cod_original_cell_volume 1143.9(9)
_cod_original_sg_symbol_H-M P2(1)/c
_cod_database_code 7005456

loop_
_symmetry_equiv_pos_as_xyz
'x, y, z'
'-x, y+1/2, -z+1/2'
'-x, -y, -z'
'x, -y-1/2, z-1/2'

loop_
_atom_site_label
_atom_site_type_symbol
_atom_site_fract_x
_atom_site_fract_y
_atom_site_fract_z
_atom_site_U_iso_or_equiv
_atom_site_adp_type
_atom_site_occupancy
_atom_site_symmetry_multiplicity
_atom_site_calc_flag
_atom_site_refinement_flags
_atom_site_disorder_assembly
_atom_site_disorder_group
Mn1 Mn 0.70243(9) 0.80075(14) 0.60317(8) 0.0400(4) Uani 1 1 d . . .
Cl1 Cl 0.91157(16) 0.8936(2) 0.66618(14) 0.0515(6) Uani 1 1 d . . .
N1 N 0.7819(4) 0.5977(7) 0.5441(4) 0.0331(13) Uani 1 1 d . . .
C1 C 0.5464(8) 0.7250(10) 0.5567(6) 0.056(2) Uani 1 1 d . . .
O1 O 0.4465(5) 0.6769(8) 0.5242(5) 0.096(2) Uani 1 1 d . . .
C2 C 0.6403(7) 0.9709(11) 0.6691(6) 0.060(2) Uani 1 1 d . . .
O2 O 0.6032(6) 1.0789(9) 0.7110(5) 0.101(2) Uani 1 1 d . . .
C3 C 0.6920(6) 0.9280(9) 0.4941(6) 0.0467(19) Uani 1 1 d . . .
O3 O 0.6869(5) 1.0122(8) 0.4225(4) 0.0721(17) Uani 1 1 d . . .
O4 O 0.7311(5) 0.6441(7) 0.7276(3) 0.0570(14) Uani 1 1 d . . .
C11 C 0.8032(6) 0.5700(9) 0.4505(5) 0.0407(18) Uani 1 1 d . . .
H11 H 0.7803 0.6508 0.4012 0.049 Uiso 1 1 calc R . .
C12 C 0.8589(6) 0.4243(10) 0.4233(6) 0.047(2) Uani 1 1 d . . .
H12 H 0.8738 0.4104 0.3573 0.056 Uiso 1 1 calc R . .
C13 C 0.8915(6) 0.3022(10) 0.4938(6) 0.050(2) Uani 1 1 d . . .
H13 H 0.9276 0.2041 0.4764 0.060 Uiso 1 1 calc R . .
C14 C 0.8697(6) 0.3277(9) 0.5922(5) 0.0421(18) Uani 1 1 d . . .
H14 H 0.8914 0.2472 0.6420 0.051 Uiso 1 1 calc R . .
C15 C 0.8153(6) 0.4742(9) 0.6145(5) 0.0362(17) Uani 1 1 d . . .
C16 C 0.7848(6) 0.5121(10) 0.7129(6) 0.052(2) Uani 1 1 d . . .
H16 H 0.8056 0.4370 0.7659 0.062 Uiso 1 1 calc R . .

loop_
_atom_site_aniso_label
_atom_site_aniso_U_11
_atom_site_aniso_U_22
_atom_site_aniso_U_33
_atom_site_aniso_U_23
_atom_site_aniso_U_13
_atom_site_aniso_U_12
Mn1 0.0436(6) 0.0354(7) 0.0398(7) -0.0039(6) 0.0040(4) 0.0076(5)
Cl1 0.0498(11) 0.0442(13) 0.0558(14) -0.0122(10) -0.0039(9) 0.0046(9)
N1 0.038(3) 0.030(3) 0.029(4) -0.005(3) 0.001(3) -0.003(3)
C1 0.052(5) 0.042(5) 0.076(6) -0.004(4) 0.017(4) 0.016(4)
O1 0.048(4) 0.074(5) 0.161(7) -0.029(4) 0.005(4) -0.004(3)
C2 0.063(5) 0.064(7) 0.051(6) -0.018(5) 0.001(4) 0.010(5)
O2 0.108(5) 0.098(6) 0.092(5) -0.043(4) 0.008(4) 0.043(4)
C3 0.056(5) 0.038(5) 0.045(5) -0.016(4) 0.004(4) 0.006(4)
O3 0.109(5) 0.055(4) 0.052(4) 0.007(3) 0.012(3) 0.010(3)
O4 0.083(4) 0.049(4) 0.044(3) 0.001(3) 0.025(3) 0.010(3)
C11 0.046(4) 0.040(5) 0.033(5) -0.006(4) 0.000(3) -0.006(4)
C12 0.046(4) 0.044(6) 0.052(5) -0.020(4) 0.009(4) -0.010(4)
C13 0.041(4) 0.030(5) 0.080(6) -0.016(5) 0.013(4) -0.001(4)
C14 0.048(4) 0.032(5) 0.045(5) 0.001(4) 0.004(3) 0.003(4)
C15 0.043(4) 0.037(5) 0.029(4) -0.007(4) 0.005(3) -0.002(3)
C16 0.062(5) 0.041(5) 0.053(6) 0.009(4) 0.013(4) 0.010(4)

loop_
_atom_type_symbol
_atom_type_description
_atom_type_scat_dispersion_real
_atom_type_scat_dispersion_imag
_atom_type_scat_source
C C 0.0033 0.0016 'International Tables Vol C Tables 4.2.6.8 and 6.1.1.4'
H H 0.0000 0.0000 'International Tables Vol C Tables 4.2.6.8 and 6.1.1.4'
N N 0.0061 0.0033 'International Tables Vol C Tables 4.2.6.8 and 6.1.1.4'
O O 0.0106 0.0060 'International Tables Vol C Tables 4.2.6.8 and 6.1.1.4'
Cl Cl 0.1484 0.1585 'International Tables Vol C Tables 4.2.6.8 and 6.1.1.4'
Mn Mn 0.3368 0.7283 'International Tables Vol C Tables 4.2.6.8 and 6.1.1.4'

loop_
_geom_angle_atom_site_label_1
_geom_angle_atom_site_label_2
_geom_angle_atom_site_label_3
_geom_angle
_geom_angle_site_symmetry_1
_geom_angle_site_symmetry_3
_geom_angle_publ_flag
C3 Mn1 C1 89.5(3) . . ?
C3 Mn1 C2 89.1(3) . . ?
C1 Mn1 C2 91.4(3) . . ?
C3 Mn1 N1 96.8(3) . . ?
C1 Mn1 N1 91.3(3) . . ?
C2 Mn1 N1 173.6(3) . . ?
C3 Mn1 O4 174.5(3) . . ?
C1 Mn1 O4 94.0(3) . . ?
C2 Mn1 O4 95.1(3) . . ?
N1 Mn1 O4 78.9(2) . . ?
C3 Mn1 Cl1 91.7(2) . . ?
C1 Mn1 Cl1 178.4(3) . . ?
C2 Mn1 Cl1 89.7(3) . . ?
N1 Mn1 Cl1 87.50(14) . . ?
O4 Mn1 Cl1 84.75(16) . . ?
C11 N1 C15 117.0(6) . . ?
C11 N1 Mn1 130.0(5) . . ?
C15 N1 Mn1 113.0(4) . . ?
O1 C1 Mn1 178.2(7) . . ?
O2 C2 Mn1 178.8(8) . . ?
O3 C3 Mn1 179.0(7) . . ?
C16 O4 Mn1 113.9(4) . . ?
N1 C11 C12 122.6(7) . . ?
C13 C12 C11 119.9(7) . . ?
C12 C13 C14 118.7(7) . . ?
C15 C14 C13 118.7(6) . . ?
N1 C15 C14 123.1(6) . . ?
N1 C15 C16 113.3(6) . . ?
C14 C15 C16 123.5(7) . . ?
O4 C16 C15 120.8(7) . . ?

loop_
_geom_bond_atom_site_label_1
_geom_bond_atom_site_label_2
_geom_bond_distance
_geom_bond_site_symmetry_2
_geom_bond_publ_flag
Mn1 C3 1.770(9) . ?
Mn1 C1 1.794(9) . ?
Mn1 C2 1.822(9) . ?
Mn1 N1 2.068(5) . ?
Mn1 O4 2.069(5) . ?
Mn1 Cl1 2.384(2) . ?
N1 C11 1.328(8) . ?
N1 C15 1.376(8) . ?
C1 O1 1.156(8) . ?
C2 O2 1.144(9) . ?
C3 O3 1.168(8) . ?
O4 C16 1.245(8) . ?
C11 C12 1.397(9) . ?
C12 C13 1.367(10) . ?
C13 C14 1.389(9) . ?
C14 C15 1.376(9) . ?
C15 C16 1.441(9) . ?
